data_1520958
loop_
_publ_author_name
'Aluthge, D. C.'
'Ahn, J. M.'
'Mehrkhodavandi, P.'

_publ_section_title
;
 Overcoming aggregation in indium salen catalysts for isoselective lactide
 polymerization
;
_journal_issue 9
_journal_name_full 'Chem. Sci.'
_journal_page_first 5284
_journal_paper_doi 10.1039/C5SC01584G
_journal_volume 6
_journal_year 2015
_chemical_absolute_configuration ad
_chemical_formula_moiety 'C64 H58 In N3 O3 Si2'
_chemical_formula_sum 'C64 H58 In N3 O3 Si2'
_chemical_formula_weight 1088.13
_chemical_name_systematic
;
 ?
;
_chemical_properties_physical 'Air-sensitive, Moisture-sensitive, Oxygen-sensitive'
_space_group_crystal_system orthorhombic
_space_group_IT_number 19
_space_group_name_Hall 'P 2ac 2ab'
_space_group_name_H-M_alt 'P 21 21 21'
_symmetry_space_group_name_Hall 'P 2ac 2ab'
_symmetry_space_group_name_H-M 'P 21 21 21'
_atom_sites_solution_hydrogens geom
_atom_sites_solution_primary iterative
_audit_creation_date 2014-06-15
_audit_creation_method
;
Olex2 1.2
(compiled 2014.05.21 svn.r2940 for OlexSys, GUI svn.r4846)
;
_audit_update_record
;
2015-04-30 deposited with the CCDC.
2015-06-22 downloaded from the CCDC.
;
_cell_angle_alpha 90
_cell_angle_beta 90
_cell_angle_gamma 90
_cell_formula_units_Z 4
_cell_length_a 12.019(5)
_cell_length_b 20.066(9)
_cell_length_c 23.278(11)
_cell_measurement_reflns_used 9492
_cell_measurement_temperature 90
_cell_measurement_theta_max 25.52
_cell_measurement_theta_min 2.44
_cell_volume 5614(4)
_computing_cell_refinement 'SAINT v8.34A (Bruker, 2013)'
_computing_data_reduction 'SAINT v8.34A (Bruker, 2013)'
_computing_molecular_graphics 'Olex2 (Dolomanov et al., 2009)'
_computing_publication_material 'Olex2 (Dolomanov et al., 2009)'
_computing_structure_refinement 'ShelXL (Sheldrick, 2008)'
_computing_structure_solution 'olex2.solve (Bourhis et al., 2013)'
_diffrn_ambient_temperature 90
_diffrn_measured_fraction_theta_full 0.935
_diffrn_measured_fraction_theta_max 0.982
_diffrn_measurement_device_type 'Bruker APEX DUO'
_diffrn_measurement_method '\f and \w scans'
_diffrn_radiation_type MoK\a
_diffrn_radiation_wavelength 0.71073
_diffrn_reflns_av_R_equivalents 0.0670
_diffrn_reflns_av_unetI/netI 0.0679
_diffrn_reflns_laue_measured_fraction_full 0.935
_diffrn_reflns_laue_measured_fraction_max 0.982
_diffrn_reflns_limit_h_max 14
_diffrn_reflns_limit_h_min -14
_diffrn_reflns_limit_k_max 24
_diffrn_reflns_limit_k_min -23
_diffrn_reflns_limit_l_max 28
_diffrn_reflns_limit_l_min -22
_diffrn_reflns_number 46482
_diffrn_reflns_point_group_measured_fraction_full 0.930
_diffrn_reflns_point_group_measured_fraction_max 0.979
_diffrn_reflns_theta_full 26.000
_diffrn_reflns_theta_max 25.524
_diffrn_reflns_theta_min 1.340
_diffrn_standards_number 0
_exptl_absorpt_coefficient_mu 0.511
_exptl_absorpt_correction_T_max 0.7452
_exptl_absorpt_correction_T_min 0.6276
_exptl_absorpt_correction_type multi-scan
_exptl_absorpt_process_details
;
SADABS-2012/1 (Bruker,2012) was used for absorption correction.
wR2(int) was 0.0830 before and 0.0726 after correction.
The Ratio of minimum to maximum transmission is 0.8422.
The \l/2 correction factor is 0.0015.
;
_exptl_crystal_colour yellow
_exptl_crystal_colour_primary yellow
_exptl_crystal_density_diffrn 1.287
_exptl_crystal_description plates
_exptl_crystal_F_000 2256
_exptl_crystal_size_max 0.24
_exptl_crystal_size_mid 0.21
_exptl_crystal_size_min 0.13
_refine_diff_density_max 1.888
_refine_diff_density_min -0.647
_refine_diff_density_rms 0.093
_refine_ls_abs_structure_details
;
 Flack x determined using 3469 quotients [(I+)-(I-)]/[(I+)+(I-)]
 (Parsons and Flack (2004), Acta Cryst. A60, s61).
;
_refine_ls_abs_structure_Flack -0.009(10)
_refine_ls_extinction_method none
_refine_ls_goodness_of_fit_ref 0.722
_refine_ls_hydrogen_treatment constr
_refine_ls_matrix_type full
_refine_ls_number_parameters 660
_refine_ls_number_reflns 10262
_refine_ls_number_restraints 0
_refine_ls_restrained_S_all 0.722
_refine_ls_R_factor_all 0.0647
_refine_ls_R_factor_gt 0.0497
_refine_ls_shift/su_max 0.001
_refine_ls_shift/su_mean 0.000
_refine_ls_structure_factor_coef Fsqd
_refine_ls_weighting_details 'w=1/[\s^2^(Fo^2^)+(0.1257P)^2^+26.5455P] where P=(Fo^2^+2Fc^2^)/3'
_refine_ls_weighting_scheme calc
_refine_ls_wR_factor_gt 0.1324
_refine_ls_wR_factor_ref 0.1458
_reflns_Friedel_coverage 0.802
_reflns_friedel_fraction_full 0.923
_reflns_friedel_fraction_max 0.974
_reflns_number_gt 8759
_reflns_number_total 10262
_reflns_threshold_expression 'I > 2\s(I)'
_cod_data_source_file c5sc01584g2.cif
_cod_data_source_block pm142
_cod_depositor_comments 'Adding full bibliography for 1520954--1520958.cif.'
_cod_database_code 1520958
_shelxl_version_number 2013-4
_shelx_space_group_comment
;
The symmetry employed for this shelxl refinement is uniquely defined
by the following loop, which should always be used as a source of
symmetry information in preference to the above space-group names.
They are only intended as comments.
;
_olex2_refinement_description
;
1. Fixed Uiso
 At 1.2 times of:
  All C(H) groups, All C(H,H) groups
 At 1.5 times of:
  All C(H,H,H) groups
2.a Ternary CH refined with riding coordinates:
 C9(H9), C10(H10)
2.b Secondary CH2 refined with riding coordinates:
 C1(H1A,H1B), C11(H11A,H11B), C12(H12A,H12B), C13(H13A,H13B), C14(H14A,H14B)
2.c Aromatic/amide H refined with riding coordinates:
 C3(H3), C4(H4), C5(H5), C6(H6), C7(H7), C8(H8), C18(H18), C20(H20), C23(H23),
 C24(H24), C25(H25), C26(H26), C27(H27), C29(H29), C30(H30), C31(H31), C32(H32),
  C33(H33), C35(H35), C36(H36), C37(H37), C38(H38), C39(H39), C43(H43),
 C45(H45), C48(H48), C49(H49), C50(H50), C51(H51), C52(H52), C54(H54), C55(H55),
  C56(H56), C57(H57), C58(H58), C60(H60), C61(H61), C62(H62), C63(H63), C64(H64)
2.d Idealised Me refined as rotating group:
 C21(H21A,H21B,H21C), C46(H46A,H46B,H46C)
;
_olex2_exptl_crystal_mounting_method 'mounted in oil'
_olex2_submission_special_instructions 'No special instructions were received'
_platon_squeeze_void_probe_radius 1.20

loop_
_space_group_symop_operation_xyz
'x, y, z'
'-x+1/2, -y, z+1/2'
'x+1/2, -y+1/2, -z'
'-x, y+1/2, -z+1/2'

loop_
_atom_site_label
_atom_site_type_symbol
_atom_site_fract_x
_atom_site_fract_y
_atom_site_fract_z
_atom_site_U_iso_or_equiv
_atom_site_adp_type
_atom_site_occupancy
_atom_site_site_symmetry_order
_atom_site_calc_flag
_atom_site_refinement_flags_posn
In1 In 0.64680(4) 0.19438(3) 0.79763(3) 0.01868(15) Uani 1 1 d .
Si1 Si 0.55941(18) 0.34695(11) 0.63678(10) 0.0222(5) Uani 1 1 d .
Si2 Si 1.01944(16) 0.32295(9) 0.79116(11) 0.0210(5) Uani 1 1 d .
O1 O 0.5705(4) 0.2529(3) 0.7337(3) 0.0229(13) Uani 1 1 d .
O2 O 0.7839(4) 0.2575(3) 0.8078(3) 0.0242(13) Uani 1 1 d .
O3 O 0.7067(4) 0.1127(3) 0.8435(3) 0.0250(13) Uani 1 1 d .
N1 N 0.4706(5) 0.1636(3) 0.8129(3) 0.0204(15) Uani 1 1 d .
N2 N 0.5898(5) 0.2410(3) 0.8796(3) 0.0177(14) Uani 1 1 d .
N3 N 0.7052(6) 0.1228(3) 0.7301(3) 0.0212(16) Uani 1 1 d .
C1 C 0.7625(7) 0.0642(4) 0.8152(4) 0.028(2) Uani 1 1 d .
H1A H 0.7364 0.0212 0.8287 0.034 Uiso 1 1 calc R
H1B H 0.8409 0.0676 0.8246 0.034 Uiso 1 1 calc R
C2 C 0.7491(7) 0.0674(4) 0.7513(4) 0.0251(19) Uani 1 1 d .
C3 C 0.7846(7) 0.0164(4) 0.7160(4) 0.0267(19) Uani 1 1 d .
H3 H 0.8168 -0.0217 0.7315 0.032 Uiso 1 1 calc R
C4 C 0.7718(8) 0.0224(4) 0.6584(4) 0.031(2) Uani 1 1 d .
H4 H 0.7955 -0.0113 0.6339 0.037 Uiso 1 1 calc R
C5 C 0.7233(9) 0.0794(5) 0.6368(5) 0.042(2) Uani 1 1 d .
H5 H 0.7109 0.0841 0.5976 0.050 Uiso 1 1 calc R
C6 C 0.6934(9) 0.1293(5) 0.6746(5) 0.039(2) Uani 1 1 d .
H6 H 0.6639 0.1687 0.6601 0.047 Uiso 1 1 calc R
C7 C 0.3877(6) 0.1676(4) 0.7782(4) 0.0229(18) Uani 1 1 d .
H7 H 0.3201 0.1501 0.7904 0.028 Uiso 1 1 calc R
C8 C 0.6185(5) 0.2993(4) 0.8947(3) 0.0210(16) Uani 1 1 d .
H8 H 0.5743 0.3196 0.9224 0.025 Uiso 1 1 calc R
C9 C 0.4592(6) 0.1471(4) 0.8723(4) 0.0203(17) Uani 1 1 d .
H9 H 0.5160 0.1137 0.8815 0.024 Uiso 1 1 calc R
C10 C 0.4887(6) 0.2109(4) 0.9045(4) 0.0228(18) Uani 1 1 d .
H10 H 0.4273 0.2425 0.8994 0.027 Uiso 1 1 calc R
C11 C 0.4985(6) 0.1958(5) 0.9680(4) 0.0300(18) Uani 1 1 d .
H11A H 0.5164 0.2362 0.9889 0.036 Uiso 1 1 calc R
H11B H 0.5578 0.1638 0.9743 0.036 Uiso 1 1 calc R
C12 C 0.3862(7) 0.1668(5) 0.9900(4) 0.035(2) Uani 1 1 d .
H12A H 0.3932 0.1553 1.0303 0.042 Uiso 1 1 calc R
H12B H 0.3284 0.2002 0.9864 0.042 Uiso 1 1 calc R
C13 C 0.3545(8) 0.1065(4) 0.9566(4) 0.0320(19) Uani 1 1 d .
H13A H 0.2830 0.0904 0.9700 0.038 Uiso 1 1 calc R
H13B H 0.4090 0.0717 0.9633 0.038 Uiso 1 1 calc R
C14 C 0.3474(7) 0.1202(4) 0.8932(4) 0.0287(18) Uani 1 1 d .
H14A H 0.2893 0.1526 0.8858 0.034 Uiso 1 1 calc R
H14B H 0.3292 0.0795 0.8728 0.034 Uiso 1 1 calc R
C15 C 0.3915(6) 0.1966(4) 0.7230(4) 0.0200(16) Uani 1 1 d .
C16 C 0.4766(6) 0.2419(3) 0.7059(4) 0.0217(16) Uani 1 1 d .
C17 C 0.4578(6) 0.2804(4) 0.6557(4) 0.0204(17) Uani 1 1 d .
C18 C 0.3673(6) 0.2663(4) 0.6220(4) 0.0211(16) Uani 1 1 d .
H18 H 0.3584 0.2901 0.5881 0.025 Uiso 1 1 calc R
C19 C 0.2873(6) 0.2180(4) 0.6358(4) 0.0223(17) Uani 1 1 d .
C20 C 0.2996(6) 0.1866(4) 0.6866(4) 0.0214(17) Uani 1 1 d .
H20 H 0.2447 0.1569 0.6981 0.026 Uiso 1 1 calc R
C21 C 0.1888(6) 0.2037(4) 0.5969(4) 0.0276(19) Uani 1 1 d .
H21A H 0.1675 0.2437 0.5773 0.041 Uiso 1 1 calc GR
H21B H 0.1275 0.1879 0.6196 0.041 Uiso 1 1 calc GR
H21C H 0.2091 0.1703 0.5693 0.041 Uiso 1 1 calc GR
C22 C 0.6874(6) 0.3054(5) 0.6074(4) 0.0310(19) Uani 1 1 d .
C23 C 0.7927(8) 0.3195(5) 0.6252(6) 0.047(3) Uani 1 1 d .
H23 H 0.8027 0.3496 0.6551 0.057 Uiso 1 1 calc R
C24 C 0.8855(8) 0.2903(5) 0.6002(6) 0.054(3) Uani 1 1 d .
H24 H 0.9564 0.3022 0.6125 0.065 Uiso 1 1 calc R
C25 C 0.8732(9) 0.2448(5) 0.5583(5) 0.043(3) Uani 1 1 d .
H25 H 0.9353 0.2267 0.5402 0.052 Uiso 1 1 calc R
C26 C 0.7678(8) 0.2253(5) 0.5424(5) 0.038(2) Uani 1 1 d .
H26 H 0.7579 0.1921 0.5150 0.046 Uiso 1 1 calc R
C27 C 0.6763(7) 0.2557(5) 0.5679(5) 0.037(2) Uani 1 1 d .
H27 H 0.6053 0.2417 0.5576 0.044 Uiso 1 1 calc R
C28 C 0.5840(6) 0.4057(4) 0.6969(4) 0.0251(18) Uani 1 1 d .
C29 C 0.6706(6) 0.4515(4) 0.6975(5) 0.031(2) Uani 1 1 d .
H29 H 0.7243 0.4499 0.6687 0.037 Uiso 1 1 calc R
C30 C 0.6785(7) 0.4990(5) 0.7397(5) 0.040(3) Uani 1 1 d .
H30 H 0.7382 0.5285 0.7393 0.048 Uiso 1 1 calc R
C31 C 0.6026(7) 0.5040(4) 0.7812(4) 0.034(2) Uani 1 1 d .
H31 H 0.6086 0.5367 0.8093 0.041 Uiso 1 1 calc R
C32 C 0.5165(8) 0.4604(5) 0.7813(5) 0.043(3) Uani 1 1 d .
H32 H 0.4617 0.4640 0.8094 0.052 Uiso 1 1 calc R
C33 C 0.5090(8) 0.4115(5) 0.7411(5) 0.039(2) Uani 1 1 d .
H33 H 0.4511 0.3810 0.7436 0.047 Uiso 1 1 calc R
C34 C 0.4930(7) 0.3996(4) 0.5798(4) 0.0258(18) Uani 1 1 d .
C35 C 0.4279(7) 0.4545(5) 0.5953(4) 0.032(2) Uani 1 1 d .
H35 H 0.4233 0.4664 0.6338 0.038 Uiso 1 1 calc R
C36 C 0.3710(7) 0.4913(4) 0.5558(4) 0.032(2) Uani 1 1 d .
H36 H 0.3270 0.5269 0.5673 0.038 Uiso 1 1 calc R
C37 C 0.3796(8) 0.4749(4) 0.4986(4) 0.035(2) Uani 1 1 d .
H37 H 0.3410 0.4995 0.4713 0.042 Uiso 1 1 calc R
C38 C 0.4443(9) 0.4229(5) 0.4820(5) 0.041(2) Uani 1 1 d .
H38 H 0.4496 0.4115 0.4434 0.050 Uiso 1 1 calc R
C39 C 0.5026(8) 0.3869(5) 0.5234(4) 0.034(2) Uani 1 1 d .
H39 H 0.5499 0.3529 0.5115 0.041 Uiso 1 1 calc R
C40 C 0.7108(6) 0.3378(4) 0.8742(4) 0.0193(17) Uani 1 1 d .
C41 C 0.7923(6) 0.3138(4) 0.8351(3) 0.0180(16) Uani 1 1 d .
C42 C 0.8895(6) 0.3527(4) 0.8275(4) 0.0205(17) Uani 1 1 d .
C43 C 0.8943(7) 0.4162(4) 0.8497(4) 0.027(2) Uani 1 1 d .
H43 H 0.9572 0.4421 0.8430 0.033 Uiso 1 1 calc R
C44 C 0.8068(7) 0.4431(4) 0.8823(4) 0.028(2) Uani 1 1 d .
C45 C 0.7204(6) 0.4021(4) 0.8952(4) 0.0247(18) Uani 1 1 d .
H45 H 0.6648 0.4181 0.9194 0.030 Uiso 1 1 calc R
C46 C 0.8135(8) 0.5152(5) 0.9029(6) 0.047(3) Uani 1 1 d .
H46A H 0.8352 0.5160 0.9426 0.071 Uiso 1 1 calc GR
H46B H 0.7421 0.5360 0.8987 0.071 Uiso 1 1 calc GR
H46C H 0.8675 0.5389 0.8804 0.071 Uiso 1 1 calc GR
C47 C 1.0267(6) 0.2317(4) 0.7754(4) 0.0233(18) Uani 1 1 d .
C48 C 1.0799(6) 0.1882(4) 0.8120(5) 0.033(2) Uani 1 1 d .
H48 H 1.1138 0.2046 0.8450 0.040 Uiso 1 1 calc R
C49 C 1.0840(7) 0.1211(4) 0.8007(5) 0.035(2) Uani 1 1 d .
H49 H 1.1162 0.0919 0.8270 0.042 Uiso 1 1 calc R
C50 C 1.0397(6) 0.0974(4) 0.7500(5) 0.033(2) Uani 1 1 d .
H50 H 1.0450 0.0523 0.7413 0.039 Uiso 1 1 calc R
C51 C 0.9888(7) 0.1393(4) 0.7130(5) 0.032(2) Uani 1 1 d .
H51 H 0.9587 0.1229 0.6790 0.039 Uiso 1 1 calc R
C52 C 0.9813(7) 0.2062(4) 0.7256(4) 0.031(2) Uani 1 1 d .
H52 H 0.9451 0.2347 0.7001 0.037 Uiso 1 1 calc R
C53 C 1.0413(6) 0.3691(4) 0.7225(4) 0.0223(18) Uani 1 1 d .
C54 C 0.9710(6) 0.4203(4) 0.7056(5) 0.0283(19) Uani 1 1 d .
H54 H 0.9104 0.4318 0.7283 0.034 Uiso 1 1 calc R
C55 C 0.9909(8) 0.4544(4) 0.6546(4) 0.035(2) Uani 1 1 d .
H55 H 0.9434 0.4885 0.6434 0.042 Uiso 1 1 calc R
C56 C 1.0794(8) 0.4380(5) 0.6213(5) 0.038(2) Uani 1 1 d .
H56 H 1.0929 0.4619 0.5878 0.045 Uiso 1 1 calc R
C57 C 1.1499(7) 0.3863(4) 0.6365(4) 0.0295(19) Uani 1 1 d .
H57 H 1.2095 0.3749 0.6130 0.035 Uiso 1 1 calc R
C58 C 1.1307(7) 0.3523(4) 0.6864(4) 0.030(2) Uani 1 1 d .
H58 H 1.1776 0.3174 0.6966 0.036 Uiso 1 1 calc R
C59 C 1.1402(7) 0.3411(3) 0.8403(4) 0.0237(18) Uani 1 1 d .
C60 C 1.1281(7) 0.3533(4) 0.8978(4) 0.0257(19) Uani 1 1 d .
H60 H 1.0568 0.3533 0.9133 0.031 Uiso 1 1 calc R
C61 C 1.2166(7) 0.3656(4) 0.9337(4) 0.029(2) Uani 1 1 d .
H61 H 1.2049 0.3739 0.9725 0.035 Uiso 1 1 calc R
C62 C 1.3233(6) 0.3653(4) 0.9114(4) 0.028(2) Uani 1 1 d .
H62 H 1.3837 0.3749 0.9349 0.034 Uiso 1 1 calc R
C63 C 1.3398(7) 0.3510(4) 0.8549(4) 0.032(2) Uani 1 1 d .
H63 H 1.4116 0.3494 0.8401 0.038 Uiso 1 1 calc R
C64 C 1.2490(7) 0.3389(5) 0.8193(5) 0.034(2) Uani 1 1 d .
H64 H 1.2611 0.3291 0.7807 0.040 Uiso 1 1 calc R

loop_
_atom_site_aniso_label
_atom_site_aniso_U_11
_atom_site_aniso_U_22
_atom_site_aniso_U_33
_atom_site_aniso_U_23
_atom_site_aniso_U_13
_atom_site_aniso_U_12
In1 0.0112(2) 0.0210(2) 0.0239(3) -0.0011(2) -0.0014(2) -0.0002(2)
Si1 0.0140(9) 0.0293(12) 0.0234(13) 0.0003(10) 0.0019(9) -0.0026(8)
Si2 0.0128(9) 0.0167(9) 0.0335(14) -0.0013(9) -0.0005(9) -0.0012(7)
O1 0.012(2) 0.028(3) 0.029(4) 0.007(3) -0.001(2) -0.001(2)
O2 0.014(2) 0.023(3) 0.036(4) -0.004(3) 0.005(2) -0.003(2)
O3 0.014(3) 0.025(3) 0.036(4) 0.013(3) -0.006(2) 0.007(2)
N1 0.008(3) 0.027(3) 0.026(4) 0.001(3) -0.003(2) -0.004(2)
N2 0.011(3) 0.020(3) 0.022(4) 0.000(3) 0.001(3) 0.005(2)
N3 0.025(4) 0.020(3) 0.019(4) -0.001(3) -0.001(3) -0.004(3)
C1 0.021(4) 0.026(4) 0.037(6) 0.007(4) -0.003(4) 0.010(3)
C2 0.022(4) 0.019(4) 0.035(5) 0.002(4) 0.003(4) -0.006(3)
C3 0.030(4) 0.017(4) 0.033(6) 0.000(4) -0.001(4) 0.001(3)
C4 0.037(5) 0.021(4) 0.036(6) -0.009(4) 0.000(4) 0.004(4)
C5 0.051(6) 0.047(6) 0.027(6) -0.008(5) -0.004(5) 0.008(5)
C6 0.046(6) 0.034(5) 0.037(6) 0.010(5) -0.008(5) 0.006(4)
C7 0.011(3) 0.028(4) 0.030(5) -0.001(4) 0.000(3) -0.004(3)
C8 0.010(3) 0.033(4) 0.020(4) -0.003(4) -0.003(3) 0.007(3)
C9 0.008(3) 0.024(4) 0.029(5) 0.004(3) -0.005(3) 0.003(3)
C10 0.014(3) 0.028(4) 0.026(5) 0.002(3) 0.006(3) -0.001(3)
C11 0.018(4) 0.049(5) 0.024(5) 0.005(5) 0.000(3) -0.003(4)
C12 0.012(4) 0.064(6) 0.029(5) 0.009(5) 0.003(3) -0.002(4)
C13 0.027(4) 0.040(5) 0.029(5) 0.013(4) 0.004(4) -0.013(4)
C14 0.022(4) 0.035(4) 0.029(5) 0.006(4) -0.001(4) -0.009(4)
C15 0.013(3) 0.016(3) 0.030(4) 0.000(4) -0.001(3) -0.002(3)
C16 0.017(3) 0.019(3) 0.029(5) 0.002(4) -0.001(4) 0.001(3)
C17 0.009(3) 0.022(4) 0.030(5) -0.003(3) -0.002(3) 0.002(3)
C18 0.015(4) 0.025(4) 0.023(4) -0.004(3) 0.000(3) 0.002(3)
C19 0.016(4) 0.027(4) 0.024(5) -0.007(3) -0.003(3) 0.001(3)
C20 0.016(3) 0.021(4) 0.028(5) -0.001(3) -0.002(3) -0.002(3)
C21 0.018(3) 0.028(4) 0.037(5) 0.003(4) -0.009(3) -0.006(3)
C22 0.015(3) 0.047(5) 0.031(5) -0.002(5) 0.004(3) 0.002(4)
C23 0.023(4) 0.041(6) 0.079(9) -0.017(5) 0.006(5) 0.003(4)
C24 0.021(5) 0.045(6) 0.096(10) -0.001(6) 0.007(5) 0.006(4)
C25 0.047(6) 0.043(5) 0.039(6) 0.000(5) 0.010(5) 0.006(5)
C26 0.043(5) 0.040(5) 0.031(6) -0.006(4) 0.004(4) 0.004(4)
C27 0.029(5) 0.039(5) 0.043(6) 0.006(4) -0.001(4) 0.001(4)
C28 0.027(4) 0.022(4) 0.026(5) 0.000(4) -0.003(4) -0.008(3)
C29 0.011(3) 0.023(4) 0.057(6) -0.006(4) 0.000(4) -0.001(3)
C30 0.021(4) 0.028(5) 0.071(8) -0.013(5) -0.002(5) -0.005(3)
C31 0.033(4) 0.027(4) 0.043(6) -0.006(4) -0.010(4) -0.001(4)
C32 0.035(5) 0.047(6) 0.048(7) -0.010(5) 0.015(5) -0.014(4)
C33 0.025(4) 0.046(6) 0.046(7) -0.008(5) 0.009(4) -0.014(4)
C34 0.022(4) 0.027(4) 0.028(5) 0.009(4) 0.000(3) -0.007(3)
C35 0.029(4) 0.042(5) 0.025(5) 0.010(4) -0.005(4) -0.011(4)
C36 0.027(5) 0.032(4) 0.036(6) 0.001(4) 0.000(4) -0.002(4)
C37 0.043(5) 0.027(4) 0.035(6) 0.014(4) -0.015(4) -0.007(4)
C38 0.064(6) 0.034(5) 0.026(5) 0.002(4) 0.001(5) 0.002(5)
C39 0.040(5) 0.029(5) 0.034(6) 0.009(4) -0.003(4) 0.003(4)
C40 0.008(3) 0.021(4) 0.029(5) -0.006(3) -0.008(3) 0.005(3)
C41 0.013(3) 0.015(4) 0.026(4) 0.003(3) -0.005(3) 0.002(3)
C42 0.009(3) 0.026(4) 0.027(5) -0.001(4) -0.002(3) 0.000(3)
C43 0.017(3) 0.020(4) 0.045(6) 0.003(4) -0.004(4) 0.001(3)
C44 0.024(4) 0.020(4) 0.040(6) -0.007(4) -0.006(4) 0.004(3)
C45 0.014(4) 0.025(4) 0.035(5) -0.006(4) -0.001(3) 0.008(3)
C46 0.034(5) 0.029(5) 0.079(9) -0.021(5) 0.007(5) -0.002(4)
C47 0.009(3) 0.024(4) 0.038(5) 0.000(4) -0.002(3) -0.008(3)
C48 0.019(4) 0.022(4) 0.060(7) 0.004(4) -0.001(4) -0.002(3)
C49 0.025(4) 0.022(4) 0.057(7) 0.008(5) 0.005(5) -0.002(3)
C50 0.017(4) 0.015(4) 0.066(7) 0.002(4) 0.010(4) 0.000(3)
C51 0.026(4) 0.029(4) 0.041(7) -0.009(4) 0.006(4) -0.008(3)
C52 0.019(4) 0.031(5) 0.042(6) 0.000(4) 0.004(4) -0.002(3)
C53 0.021(4) 0.017(4) 0.030(5) -0.003(3) -0.003(3) -0.004(3)
C54 0.025(4) 0.025(4) 0.035(5) -0.011(4) 0.000(4) -0.001(3)
C55 0.042(5) 0.023(4) 0.040(6) 0.000(4) -0.008(5) 0.003(4)
C56 0.045(6) 0.030(5) 0.039(6) -0.001(4) 0.003(5) -0.012(4)
C57 0.021(4) 0.031(4) 0.037(5) -0.006(4) 0.001(4) -0.011(4)
C58 0.018(4) 0.028(4) 0.045(6) -0.004(4) -0.002(4) -0.006(3)
C59 0.013(3) 0.013(3) 0.045(6) 0.005(3) -0.001(4) 0.002(3)
C60 0.018(4) 0.023(4) 0.037(6) 0.006(4) 0.001(4) 0.001(3)
C61 0.021(4) 0.034(5) 0.031(5) 0.003(4) -0.002(4) 0.002(3)
C62 0.017(4) 0.027(4) 0.040(6) 0.005(4) -0.006(4) -0.001(3)
C63 0.012(4) 0.043(5) 0.040(6) 0.010(4) 0.004(4) 0.007(3)
C64 0.024(4) 0.036(5) 0.041(6) 0.009(4) -0.002(4) -0.002(4)

loop_
_atom_type_symbol
_atom_type_description
_atom_type_scat_dispersion_real
_atom_type_scat_dispersion_imag
_atom_type_scat_source
C C 0.0033 0.0016 'International Tables Vol C Tables 4.2.6.8 and 6.1.1.4'
H H 0.0000 0.0000 'International Tables Vol C Tables 4.2.6.8 and 6.1.1.4'
N N 0.0061 0.0033 'International Tables Vol C Tables 4.2.6.8 and 6.1.1.4'
O O 0.0106 0.0060 'International Tables Vol C Tables 4.2.6.8 and 6.1.1.4'
Si Si 0.0817 0.0704 'International Tables Vol C Tables 4.2.6.8 and 6.1.1.4'
In In -0.7276 1.3100 'International Tables Vol C Tables 4.2.6.8 and 6.1.1.4'

loop_
_geom_angle_atom_site_label_1
_geom_angle_atom_site_label_2
_geom_angle_atom_site_label_3
_geom_angle
O1 In1 N1 81.6(2)
O1 In1 N2 103.7(2)
O1 In1 N3 89.9(3)
O2 In1 O1 94.9(2)
O2 In1 N1 153.6(2)
O2 In1 N2 83.8(2)
O2 In1 N3 102.7(2)
O3 In1 O1 162.0(2)
O3 In1 O2 98.4(2)
O3 In1 N1 91.6(2)
O3 In1 N2 89.8(2)
O3 In1 N3 75.4(3)
N1 In1 N3 103.4(2)
N2 In1 N1 71.9(2)
N2 In1 N3 164.5(2)
C17 Si1 C22 107.7(4)
C17 Si1 C34 107.0(4)
C28 Si1 C17 112.5(4)
C28 Si1 C22 115.3(4)
C28 Si1 C34 104.1(4)
C34 Si1 C22 110.0(4)
C42 Si2 C59 107.8(4)
C47 Si2 C42 116.1(4)
C47 Si2 C59 105.8(3)
C53 Si2 C42 110.3(4)
C53 Si2 C47 108.1(4)
C53 Si2 C59 108.4(4)
C16 O1 In1 128.8(5)
C41 O2 In1 130.0(5)
C1 O3 In1 119.2(5)
C7 N1 In1 128.1(6)
C7 N1 C9 123.2(6)
C9 N1 In1 108.0(4)
C8 N2 In1 122.6(5)
C8 N2 C10 119.5(6)
C10 N2 In1 114.7(5)
C2 N3 In1 113.7(6)
C6 N3 In1 126.6(7)
C6 N3 C2 119.6(8)
O3 C1 H1A 108.8
O3 C1 H1B 108.8
O3 C1 C2 113.6(7)
H1A C1 H1B 107.7
C2 C1 H1A 108.8
C2 C1 H1B 108.8
N3 C2 C1 116.6(8)
N3 C2 C3 121.6(9)
C3 C2 C1 121.8(8)
C2 C3 H3 120.4
C4 C3 C2 119.2(8)
C4 C3 H3 120.4
C3 C4 H4 120.5
C3 C4 C5 118.9(9)
C5 C4 H4 120.5
C4 C5 H5 120.7
C4 C5 C6 118.7(10)
C6 C5 H5 120.7
N3 C6 C5 122.0(9)
N3 C6 H6 119.0
C5 C6 H6 119.0
N1 C7 H7 117.5
N1 C7 C15 124.9(7)
C15 C7 H7 117.5
N2 C8 H8 116.0
N2 C8 C40 127.9(7)
C40 C8 H8 116.0
N1 C9 H9 107.6
N1 C9 C10 104.9(6)
N1 C9 C14 118.4(6)
C10 C9 H9 107.6
C14 C9 H9 107.6
C14 C9 C10 110.1(7)
N2 C10 C9 110.0(6)
N2 C10 H10 107.9
N2 C10 C11 113.7(7)
C9 C10 H10 107.9
C11 C10 C9 109.2(7)
C11 C10 H10 107.9
C10 C11 H11A 109.8
C10 C11 H11B 109.8
C10 C11 C12 109.2(7)
H11A C11 H11B 108.3
C12 C11 H11A 109.8
C12 C11 H11B 109.8
C11 C12 H12A 109.5
C11 C12 H12B 109.5
H12A C12 H12B 108.1
C13 C12 C11 110.7(8)
C13 C12 H12A 109.5
C13 C12 H12B 109.5
C12 C13 H13A 109.2
C12 C13 H13B 109.2
C12 C13 C14 112.2(7)
H13A C13 H13B 107.9
C14 C13 H13A 109.2
C14 C13 H13B 109.2
C9 C14 H14A 109.9
C9 C14 H14B 109.9
C13 C14 C9 109.1(7)
C13 C14 H14A 109.9
C13 C14 H14B 109.9
H14A C14 H14B 108.3
C7 C15 C16 122.7(7)
C20 C15 C7 117.6(7)
C20 C15 C16 119.1(7)
O1 C16 C15 125.7(8)
O1 C16 C17 116.7(6)
C17 C16 C15 117.5(7)
C16 C17 Si1 118.7(5)
C18 C17 Si1 122.3(7)
C18 C17 C16 119.0(7)
C17 C18 H18 118.1
C17 C18 C19 123.8(8)
C19 C18 H18 118.1
C18 C19 C21 122.0(8)
C20 C19 C18 116.6(7)
C20 C19 C21 121.4(7)
C15 C20 H20 118.4
C19 C20 C15 123.3(7)
C19 C20 H20 118.4
C19 C21 H21A 109.5
C19 C21 H21B 109.5
C19 C21 H21C 109.5
H21A C21 H21B 109.5
H21A C21 H21C 109.5
H21B C21 H21C 109.5
C23 C22 Si1 123.9(8)
C23 C22 C27 116.6(8)
C27 C22 Si1 119.4(6)
C22 C23 H23 118.9
C22 C23 C24 122.1(10)
C24 C23 H23 118.9
C23 C24 H24 119.9
C25 C24 C23 120.1(10)
C25 C24 H24 119.9
C24 C25 H25 120.4
C24 C25 C26 119.3(10)
C26 C25 H25 120.4
C25 C26 H26 120.4
C25 C26 C27 119.2(10)
C27 C26 H26 120.4
C22 C27 C26 122.1(9)
C22 C27 H27 118.9
C26 C27 H27 118.9
C29 C28 Si1 123.2(7)
C33 C28 Si1 121.0(6)
C33 C28 C29 115.4(8)
C28 C29 H29 119.4
C30 C29 C28 121.2(9)
C30 C29 H29 119.4
C29 C30 H30 119.2
C31 C30 C29 121.6(8)
C31 C30 H30 119.2
C30 C31 H31 120.8
C30 C31 C32 118.5(9)
C32 C31 H31 120.8
C31 C32 H32 119.5
C31 C32 C33 121.0(9)
C33 C32 H32 119.5
C28 C33 H33 118.9
C32 C33 C28 122.3(8)
C32 C33 H33 118.9
C35 C34 Si1 120.0(7)
C39 C34 Si1 123.3(7)
C39 C34 C35 116.7(8)
C34 C35 H35 118.9
C36 C35 C34 122.2(9)
C36 C35 H35 118.9
C35 C36 H36 120.4
C35 C36 C37 119.1(9)
C37 C36 H36 120.4
C36 C37 H37 119.9
C38 C37 C36 120.2(9)
C38 C37 H37 119.9
C37 C38 H38 120.3
C37 C38 C39 119.3(10)
C39 C38 H38 120.3
C34 C39 C38 122.3(9)
C34 C39 H39 118.9
C38 C39 H39 118.9
C41 C40 C8 124.4(7)
C45 C40 C8 116.6(7)
C45 C40 C41 119.0(7)
O2 C41 C40 123.6(7)
O2 C41 C42 118.8(7)
C42 C41 C40 117.5(7)
C41 C42 Si2 124.6(6)
C43 C42 Si2 115.5(6)
C43 C42 C41 119.9(7)
C42 C43 H43 119.1
C42 C43 C44 121.8(8)
C44 C43 H43 119.1
C43 C44 C46 119.6(8)
C45 C44 C43 117.4(7)
C45 C44 C46 123.0(8)
C40 C45 H45 118.3
C44 C45 C40 123.3(8)
C44 C45 H45 118.3
C44 C46 H46A 109.5
C44 C46 H46B 109.5
C44 C46 H46C 109.5
H46A C46 H46B 109.5
H46A C46 H46C 109.5
H46B C46 H46C 109.5
C48 C47 Si2 121.4(7)
C48 C47 C52 117.9(8)
C52 C47 Si2 120.7(7)
C47 C48 H48 119.3
C49 C48 C47 121.3(10)
C49 C48 H48 119.3
C48 C49 H49 120.4
C48 C49 C50 119.2(9)
C50 C49 H49 120.4
C49 C50 H50 119.8
C51 C50 C49 120.4(8)
C51 C50 H50 119.8
C50 C51 H51 120.0
C50 C51 C52 120.1(9)
C52 C51 H51 120.0
C47 C52 H52 119.5
C51 C52 C47 120.9(9)
C51 C52 H52 119.5
C54 C53 Si2 121.6(7)
C54 C53 C58 118.3(8)
C58 C53 Si2 120.1(6)
C53 C54 H54 119.9
C53 C54 C55 120.1(8)
C55 C54 H54 119.9
C54 C55 H55 119.9
C56 C55 C54 120.2(9)
C56 C55 H55 119.9
C55 C56 H56 119.5
C55 C56 C57 121.0(10)
C57 C56 H56 119.5
C56 C57 H57 120.4
C58 C57 C56 119.2(9)
C58 C57 H57 120.4
C53 C58 H58 119.4
C57 C58 C53 121.2(8)
C57 C58 H58 119.4
C60 C59 Si2 123.2(6)
C60 C59 C64 116.6(8)
C64 C59 Si2 120.1(7)
C59 C60 H60 118.5
C59 C60 C61 123.0(8)
C61 C60 H60 118.5
C60 C61 H61 120.4
C60 C61 C62 119.2(9)
C62 C61 H61 120.4
C61 C62 H62 120.1
C63 C62 C61 119.9(8)
C63 C62 H62 120.1
C62 C63 H63 120.0
C62 C63 C64 120.0(8)
C64 C63 H63 120.0
C59 C64 H64 119.4
C63 C64 C59 121.3(10)
C63 C64 H64 119.4

loop_
_geom_bond_atom_site_label_1
_geom_bond_atom_site_label_2
_geom_bond_distance
In1 O1 2.106(6)
In1 O2 2.091(5)
In1 O3 2.084(5)
In1 N1 2.234(6)
In1 N2 2.233(7)
In1 N3 2.242(7)
Si1 C17 1.862(8)
Si1 C22 1.879(8)
Si1 C28 1.854(9)
Si1 C34 1.874(9)
Si2 C42 1.874(8)
Si2 C47 1.869(8)
Si2 C53 1.866(9)
Si2 C59 1.884(9)
O1 C16 1.319(10)
O2 C41 1.301(9)
O3 C1 1.352(10)
N1 C7 1.285(10)
N1 C9 1.429(11)
N2 C8 1.270(10)
N2 C10 1.475(9)
N3 C2 1.326(11)
N3 C6 1.307(12)
C1 H1A 0.9700
C1 H1B 0.9700
C1 C2 1.499(14)
C2 C3 1.380(12)
C3 H3 0.9300
C3 C4 1.355(14)
C4 H4 0.9300
C4 C5 1.378(13)
C5 H5 0.9300
C5 C6 1.379(15)
C6 H6 0.9300
C7 H7 0.9300
C7 C15 1.412(12)
C8 H8 0.9300
C8 C40 1.433(11)
C9 H9 0.9800
C9 C10 1.527(11)
C9 C14 1.526(11)
C10 H10 0.9800
C10 C11 1.513(12)
C11 H11A 0.9700
C11 H11B 0.9700
C11 C12 1.557(11)
C12 H12A 0.9700
C12 H12B 0.9700
C12 C13 1.489(14)
C13 H13A 0.9700
C13 H13B 0.9700
C13 C14 1.502(12)
C14 H14A 0.9700
C14 H14B 0.9700
C15 C16 1.425(10)
C15 C20 1.407(10)
C16 C17 1.419(12)
C17 C18 1.370(11)
C18 H18 0.9300
C18 C19 1.402(11)
C19 C20 1.347(12)
C19 C21 1.517(11)
C20 H20 0.9300
C21 H21A 0.9600
C21 H21B 0.9600
C21 H21C 0.9600
C22 C23 1.361(13)
C22 C27 1.362(14)
C23 H23 0.9300
C23 C24 1.388(14)
C24 H24 0.9300
C24 C25 1.344(16)
C25 H25 0.9300
C25 C26 1.377(15)
C26 H26 0.9300
C26 C27 1.390(13)
C27 H27 0.9300
C28 C29 1.389(10)
C28 C33 1.372(13)
C29 H29 0.9300
C29 C30 1.373(14)
C30 H30 0.9300
C30 C31 1.331(14)
C31 H31 0.9300
C31 C32 1.355(13)
C32 H32 0.9300
C32 C33 1.359(14)
C33 H33 0.9300
C34 C35 1.399(13)
C34 C39 1.343(14)
C35 H35 0.9300
C35 C36 1.363(13)
C36 H36 0.9300
C36 C37 1.374(14)
C37 H37 0.9300
C37 C38 1.357(14)
C38 H38 0.9300
C38 C39 1.394(14)
C39 H39 0.9300
C40 C41 1.420(11)
C40 C45 1.386(11)
C41 C42 1.416(10)
C42 C43 1.376(12)
C43 H43 0.9300
C43 C44 1.404(12)
C44 C45 1.358(12)
C44 C46 1.526(12)
C45 H45 0.9300
C46 H46A 0.9600
C46 H46B 0.9600
C46 H46C 0.9600
C47 C48 1.379(12)
C47 C52 1.380(13)
C48 H48 0.9300
C48 C49 1.373(12)
C49 H49 0.9300
C49 C50 1.379(15)
C50 H50 0.9300
C50 C51 1.351(14)
C51 H51 0.9300
C51 C52 1.378(12)
C52 H52 0.9300
C53 C54 1.388(11)
C53 C58 1.404(12)
C54 H54 0.9300
C54 C55 1.389(14)
C55 H55 0.9300
C55 C56 1.356(14)
C56 H56 0.9300
C56 C57 1.385(14)
C57 H57 0.9300
C57 C58 1.366(13)
C58 H58 0.9300
C59 C60 1.367(13)
C59 C64 1.397(12)
C60 H60 0.9300
C60 C61 1.375(12)
C61 H61 0.9300
C61 C62 1.383(12)
C62 H62 0.9300
C62 C63 1.359(14)
C63 H63 0.9300
C63 C64 1.392(13)
C64 H64 0.9300

loop_
_geom_torsion_atom_site_label_1
_geom_torsion_atom_site_label_2
_geom_torsion_atom_site_label_3
_geom_torsion_atom_site_label_4
_geom_torsion
In1 O1 C16 C15 17.1(12)
In1 O1 C16 C17 -165.2(5)
In1 O2 C41 C40 13.1(11)
In1 O2 C41 C42 -169.3(5)
In1 O3 C1 C2 -14.7(9)
In1 N1 C7 C15 -3.8(12)
In1 N1 C9 C10 60.4(6)
In1 N1 C9 C14 -176.3(6)
In1 N2 C8 C40 -19.1(11)
In1 N2 C10 C9 9.4(8)
In1 N2 C10 C11 132.2(6)
In1 N3 C2 C1 -5.6(9)
In1 N3 C2 C3 176.9(6)
In1 N3 C6 C5 -173.9(7)
Si1 C17 C18 C19 -177.9(6)
Si1 C22 C23 C24 -176.4(9)
Si1 C22 C27 C26 176.7(8)
Si1 C28 C29 C30 172.6(8)
Si1 C28 C33 C32 -170.5(9)
Si1 C34 C35 C36 -174.9(7)
Si1 C34 C39 C38 173.9(8)
Si2 C42 C43 C44 -174.5(7)
Si2 C47 C48 C49 179.2(7)
Si2 C47 C52 C51 178.3(6)
Si2 C53 C54 C55 178.8(6)
Si2 C53 C58 C57 -178.5(6)
Si2 C59 C60 C61 179.0(6)
Si2 C59 C64 C63 -179.0(7)
O1 C16 C17 Si1 -4.9(10)
O1 C16 C17 C18 173.4(7)
O2 C41 C42 Si2 -11.3(11)
O2 C41 C42 C43 171.4(8)
O3 C1 C2 N3 13.1(11)
O3 C1 C2 C3 -169.4(7)
N1 C7 C15 C16 -19.3(13)
N1 C7 C15 C20 169.0(8)
N1 C9 C10 N2 -44.9(8)
N1 C9 C10 C11 -170.3(6)
N1 C9 C14 C13 -179.9(7)
N2 C8 C40 C41 -4.8(13)
N2 C8 C40 C45 176.3(8)
N2 C10 C11 C12 178.0(7)
N3 C2 C3 C4 -1.6(12)
C1 C2 C3 C4 -179.0(8)
C2 N3 C6 C5 1.2(15)
C2 C3 C4 C5 -0.3(13)
C3 C4 C5 C6 2.5(15)
C4 C5 C6 N3 -3.1(16)
C6 N3 C2 C1 178.7(8)
C6 N3 C2 C3 1.1(13)
C7 N1 C9 C10 -111.4(8)
C7 N1 C9 C14 11.9(11)
C7 C15 C16 O1 13.1(13)
C7 C15 C16 C17 -164.6(8)
C7 C15 C20 C19 171.9(8)
C8 N2 C10 C9 169.6(7)
C8 N2 C10 C11 -67.6(9)
C8 C40 C41 O2 9.5(12)
C8 C40 C41 C42 -168.0(7)
C8 C40 C45 C44 176.1(8)
C9 N1 C7 C15 166.3(8)
C9 C10 C11 C12 -58.8(9)
C10 N2 C8 C40 -177.7(7)
C10 C9 C14 C13 -59.2(9)
C10 C11 C12 C13 56.8(10)
C11 C12 C13 C14 -56.6(10)
C12 C13 C14 C9 57.5(10)
C14 C9 C10 N2 -173.4(6)
C14 C9 C10 C11 61.2(8)
C15 C16 C17 Si1 173.0(6)
C15 C16 C17 C18 -8.6(11)
C16 C15 C20 C19 -0.2(12)
C16 C17 C18 C19 3.8(12)
C17 Si1 C22 C23 -130.9(10)
C17 Si1 C22 C27 45.9(9)
C17 Si1 C28 C29 167.4(7)
C17 Si1 C28 C33 -20.1(9)
C17 Si1 C34 C35 89.4(7)
C17 Si1 C34 C39 -89.4(8)
C17 C18 C19 C20 3.1(12)
C17 C18 C19 C21 -179.5(8)
C18 C19 C20 C15 -4.9(12)
C20 C15 C16 O1 -175.3(7)
C20 C15 C16 C17 7.0(11)
C21 C19 C20 C15 177.7(7)
C22 Si1 C17 C16 74.8(7)
C22 Si1 C17 C18 -103.5(7)
C22 Si1 C28 C29 43.4(9)
C22 Si1 C28 C33 -144.1(8)
C22 Si1 C34 C35 -153.9(7)
C22 Si1 C34 C39 27.3(9)
C22 C23 C24 C25 -2.3(19)
C23 C22 C27 C26 -6.3(16)
C23 C24 C25 C26 -3.0(18)
C24 C25 C26 C27 3.5(16)
C25 C26 C27 C22 1.3(16)
C27 C22 C23 C24 6.9(17)
C28 Si1 C17 C16 -53.3(7)
C28 Si1 C17 C18 128.4(7)
C28 Si1 C22 C23 -4.4(11)
C28 Si1 C22 C27 172.3(8)
C28 Si1 C34 C35 -29.8(7)
C28 Si1 C34 C39 151.4(7)
C28 C29 C30 C31 -1.2(15)
C29 C28 C33 C32 2.6(16)
C29 C30 C31 C32 0.5(16)
C30 C31 C32 C33 1.8(17)
C31 C32 C33 C28 -3.4(18)
C33 C28 C29 C30 -0.3(13)
C34 Si1 C17 C16 -167.0(6)
C34 Si1 C17 C18 14.7(8)
C34 Si1 C22 C23 112.9(10)
C34 Si1 C22 C27 -70.4(9)
C34 Si1 C28 C29 -77.2(8)
C34 Si1 C28 C33 95.3(8)
C34 C35 C36 C37 -1.5(13)
C35 C34 C39 C38 -4.9(13)
C35 C36 C37 C38 -0.2(14)
C36 C37 C38 C39 -0.7(15)
C37 C38 C39 C34 3.4(15)
C39 C34 C35 C36 4.0(13)
C40 C41 C42 Si2 166.3(6)
C40 C41 C42 C43 -10.9(12)
C41 C40 C45 C44 -2.9(13)
C41 C42 C43 C44 2.9(13)
C42 Si2 C47 C48 -96.0(7)
C42 Si2 C47 C52 85.9(7)
C42 Si2 C53 C54 3.5(8)
C42 Si2 C53 C58 -176.5(6)
C42 Si2 C59 C60 18.7(7)
C42 Si2 C59 C64 -164.9(6)
C42 C43 C44 C45 5.2(14)
C42 C43 C44 C46 -176.4(9)
C43 C44 C45 C40 -5.2(14)
C45 C40 C41 O2 -171.6(7)
C45 C40 C41 C42 10.9(11)
C46 C44 C45 C40 176.5(9)
C47 Si2 C42 C41 -10.5(9)
C47 Si2 C42 C43 166.8(7)
C47 Si2 C53 C54 131.4(6)
C47 Si2 C53 C58 -48.6(7)
C47 Si2 C59 C60 -106.1(7)
C47 Si2 C59 C64 70.3(7)
C47 C48 C49 C50 4.0(13)
C48 C47 C52 C51 0.2(12)
C48 C49 C50 C51 -2.8(13)
C49 C50 C51 C52 0.4(13)
C50 C51 C52 C47 0.9(13)
C52 C47 C48 C49 -2.6(12)
C53 Si2 C42 C41 112.8(7)
C53 Si2 C42 C43 -69.8(8)
C53 Si2 C47 C48 139.5(7)
C53 Si2 C47 C52 -38.6(7)
C53 Si2 C59 C60 138.1(6)
C53 Si2 C59 C64 -45.5(7)
C53 C54 C55 C56 -0.3(13)
C54 C53 C58 C57 1.5(12)
C54 C55 C56 C57 1.5(14)
C55 C56 C57 C58 -1.2(13)
C56 C57 C58 C53 -0.3(12)
C58 C53 C54 C55 -1.2(12)
C59 Si2 C42 C41 -128.9(7)
C59 Si2 C42 C43 48.4(8)
C59 Si2 C47 C48 23.5(8)
C59 Si2 C47 C52 -154.6(6)
C59 Si2 C53 C54 -114.3(7)
C59 Si2 C53 C58 65.7(7)
C59 C60 C61 C62 -0.4(13)
C60 C59 C64 C63 -2.3(12)
C60 C61 C62 C63 -2.0(13)
C61 C62 C63 C64 2.2(13)
C62 C63 C64 C59 0.1(14)
C64 C59 C60 C61 2.5(12)

loop_
_platon_squeeze_void_nr
_platon_squeeze_void_average_x
_platon_squeeze_void_average_y
_platon_squeeze_void_average_z
_platon_squeeze_void_volume
_platon_squeeze_void_count_electrons
_platon_squeeze_void_content
1 0.015 0.019 -0.013 203 43 ' '
2 -0.015 0.519 0.513 203 43 ' '
3 0.485 -0.019 0.487 203 43 ' '
4 0.515 0.481 0.013 203 43 ' '
